data_2020071
loop_
_publ_author_name
'Subbulakshmi, Karanth N.'
'Narayana, Badiadka'
'Yathirajan, Hemmige S.'
'Akkurt, Mehmet'
'\,Celik, \"Omer'
'Ersanl\?i, Cem C\"uneyt'
'Glidewell, Christopher'

_publ_section_title
;
 Dihydrooxazolones and dihydroimidazolones derived from acylglycines:
 syntheses, molecular strctures and supramolecular assembly
;
_journal_coeditor_code SK3595
_journal_issue 8
_journal_name_full 'Acta Crystallographica Section C'
_journal_page_first
;
;
_journal_paper_doi 10.1107/S2053229615013637
_journal_volume 71
_journal_year 2015
_chemical_formula_iupac 'C19 H13 N3 O S2'
_chemical_formula_moiety 'C19 H13 N3 O S2'
_chemical_formula_sum 'C19 H13 N3 O S2'
_chemical_formula_weight 363.44
_chemical_name_systematic
2-Phenyl-5-[(thiophen-2-yl)methylidene]-3-{[(<i>E</i>)-(thiophen-2-yl)methylidene]amino}-3,5-dihydro-4<i>H</i>-imidazol-4-one
_space_group_crystal_system orthorhombic
_space_group_IT_number 61
_space_group_name_Hall '-P 2ac 2ab'
_space_group_name_H-M_alt 'P b c a'
_symmetry_space_group_name_Hall '-P 2ac 2ab'
_symmetry_space_group_name_H-M 'P b c a'
_atom_sites_solution_hydrogens geom
_audit_creation_method SHELXL2014
_cell_angle_alpha 90
_cell_angle_beta 90
_cell_angle_gamma 90
_cell_formula_units_Z 8
_cell_length_a 8.2717(2)
_cell_length_b 17.4530(3)
_cell_length_c 23.3501(5)
_cell_measurement_reflns_used 6527
_cell_measurement_temperature 296(2)
_cell_measurement_theta_max 33.355
_cell_measurement_theta_min 3.236
_cell_volume 3370.96(12)
_computing_cell_refinement
;
SAINT (Bruker, 2007)
;
_computing_data_collection
;
APEX2 (Bruker, 2007)
;
_computing_data_reduction
;
SAINT (Bruker, 2007)
;
_computing_molecular_graphics
;
PLATON (Spek, 2009)
;
_computing_publication_material
;
SHELXL2014 (Sheldrick, 2015) and PLATON (Spek, 2009)
;
_computing_structure_refinement
;
SHELXL2014 (Sheldrick, 2015)
;
_computing_structure_solution
;
SHELXS97 (Sheldrick, 2008)
;
_diffrn_ambient_temperature 296(2)
_diffrn_measured_fraction_theta_full 0.998
_diffrn_measured_fraction_theta_max 0.999
_diffrn_measurement_device_type 'Bruker APEXII CCD'
_diffrn_measurement_method '\f and \w scans'
_diffrn_radiation_monochromator graphite
_diffrn_radiation_type MoK\a
_diffrn_radiation_wavelength 0.71073
_diffrn_reflns_av_R_equivalents 0.0210
_diffrn_reflns_limit_h_max 10
_diffrn_reflns_limit_h_min -11
_diffrn_reflns_limit_k_max 24
_diffrn_reflns_limit_k_min -23
_diffrn_reflns_limit_l_max 29
_diffrn_reflns_limit_l_min -32
_diffrn_reflns_number 24050
_diffrn_reflns_theta_full 25.242
_diffrn_reflns_theta_max 29.995
_diffrn_reflns_theta_min 3.236
_diffrn_standards_number 0
_exptl_absorpt_coefficient_mu 0.328
_exptl_absorpt_correction_T_max 0.863
_exptl_absorpt_correction_T_min 0.817
_exptl_absorpt_correction_type multi-scan
_exptl_absorpt_process_details
;
(SADABS; Sheldrick, 2003)
;
_exptl_crystal_colour brown
_exptl_crystal_density_diffrn 1.432
_exptl_crystal_description block
_exptl_crystal_F_000 1504
_exptl_crystal_size_max 0.450
_exptl_crystal_size_mid 0.450
_exptl_crystal_size_min 0.450
_refine_diff_density_max 0.331
_refine_diff_density_min -0.326
_refine_ls_extinction_method none
_refine_ls_goodness_of_fit_ref 1.018
_refine_ls_hydrogen_treatment constr
_refine_ls_matrix_type full
_refine_ls_number_parameters 242
_refine_ls_number_reflns 4912
_refine_ls_number_restraints 13
_refine_ls_restrained_S_all 1.017
_refine_ls_R_factor_all 0.0543
_refine_ls_R_factor_gt 0.0428
_refine_ls_shift/su_max 0.001
_refine_ls_shift/su_mean 0.000
_refine_ls_structure_factor_coef Fsqd
_refine_ls_weighting_details 'w=1/[\s^2^(Fo^2^)+(0.0550P)^2^+1.3618P] where P=(Fo^2^+2Fc^2^)/3'
_refine_ls_weighting_scheme calc
_refine_ls_wR_factor_gt 0.1098
_refine_ls_wR_factor_ref 0.1195
_reflns_number_gt 3966
_reflns_number_total 4912
_reflns_threshold_expression 'I > 2\s(I)'
_cod_data_source_file sk3595sup1.cif
_cod_data_source_block V
_cod_database_code 2020071
_shelx_space_group_comment
;
The symmetry employed for this shelxl refinement is uniquely defined
by the following loop, which should always be used as a source of
symmetry information in preference to the above space-group names.
They are only intended as comments.
;
_shelx_estimated_absorpt_t_min 0.866
_shelx_estimated_absorpt_t_max 0.866
_shelxl_version_number 2.014

loop_
_space_group_symop_operation_xyz
'x, y, z'
'x+1/2, -y+1/2, -z'
'-x, y+1/2, -z+1/2'
'-x+1/2, -y, z+1/2'
'-x, -y, -z'
'-x-1/2, y-1/2, z'
'x, -y-1/2, z-1/2'
'x-1/2, y, -z-1/2'

loop_
_atom_site_type_symbol
_atom_site_label
_atom_site_fract_x
_atom_site_fract_y
_atom_site_fract_z
_atom_site_U_iso_or_equiv
_atom_site_adp_type
_atom_site_calc_flag
_atom_site_occupancy
_atom_site_disorder_assembly
_atom_site_disorder_group
N N1 0.54252(15) 0.55168(7) 0.56565(5) 0.0371(3) Uani d 1 . .
C C2 0.51062(16) 0.49658(7) 0.60166(6) 0.0337(3) Uani d 1 . .
N N3 0.63071(15) 0.44002(7) 0.60204(5) 0.0381(3) Uani d 1 . .
C C4 0.75032(18) 0.46075(8) 0.56229(7) 0.0418(3) Uani d 1 . .
O O41 0.87160(14) 0.42511(7) 0.55057(6) 0.0605(4) Uani d 1 . .
C C5 0.68887(18) 0.53423(8) 0.54010(6) 0.0383(3) Uani d 1 . .
C C21 0.35853(16) 0.49441(7) 0.63427(6) 0.0339(3) Uani d 1 . .
C C22 0.2369(2) 0.54397(9) 0.61536(7) 0.0435(3) Uani d 1 . .
H H22 0.2562 0.5761 0.5844 0.052 Uiso calc 1 . .
C C23 0.0887(2) 0.54564(10) 0.64220(8) 0.0519(4) Uani d 1 . .
H H23 0.0085 0.5786 0.6291 0.062 Uiso calc 1 . .
C C24 0.0588(2) 0.49878(10) 0.68825(8) 0.0521(4) Uani d 1 . .
H H24 -0.0416 0.4998 0.7062 0.063 Uiso calc 1 . .
C C25 0.1781(2) 0.45034(10) 0.70780(7) 0.0531(4) Uani d 1 . .
H H25 0.1582 0.4192 0.7394 0.064 Uiso calc 1 . .
C C26 0.3275(2) 0.44748(9) 0.68100(6) 0.0445(3) Uani d 1 . .
H H26 0.4068 0.4142 0.6943 0.053 Uiso calc 1 . .
N N31 0.63111(15) 0.37886(7) 0.63997(5) 0.0402(3) Uani d 1 . .
C C36 0.7208(2) 0.32114(8) 0.62697(7) 0.0435(3) Uani d 1 . .
H H36 0.7806 0.3217 0.5933 0.052 Uiso calc 1 . .
S S31 0.61844(7) 0.24869(3) 0.72607(2) 0.06214(16) Uani d 1 . .
C C32 0.72870(19) 0.25580(8) 0.66436(7) 0.0412(3) Uani d 1 . .
C C33 0.8194(2) 0.19123(9) 0.65582(8) 0.0496(4) Uani d 1 . .
H H33 0.8870 0.1841 0.6245 0.060 Uiso calc 1 . .
C C34 0.7991(2) 0.13664(9) 0.69970(8) 0.0519(4) Uani d 1 . .
H H34 0.8520 0.0896 0.7005 0.062 Uiso calc 1 . .
C C35 0.6957(2) 0.15988(10) 0.73985(8) 0.0561(4) Uani d 1 . .
H H35 0.6686 0.1309 0.7719 0.067 Uiso calc 1 . .
C C56 0.76479(18) 0.57556(8) 0.49951(6) 0.0392(3) Uani d 0.9763(18) A -1
H H56 0.8624 0.5560 0.4862 0.047 Uiso calc 0.9763(18) A -1
S S51 0.54739(6) 0.69862(3) 0.49768(2) 0.0496(2) Uani d 0.9763(18) A -1
C C52 0.71238(18) 0.64605(9) 0.47452(9) 0.0376(4) Uani d 0.9763(18) A -1
C C53 0.7855(3) 0.68004(13) 0.42842(10) 0.0480(4) Uani d 0.9763(18) A -1
H H53 0.8759 0.6603 0.4099 0.058 Uiso calc 0.9763(18) A -1
C C54 0.7063(2) 0.74942(10) 0.41224(8) 0.0547(4) Uani d 0.9763(18) A -1
H H54 0.7382 0.7796 0.3814 0.066 Uiso calc 0.9763(18) A -1
C C55 0.5796(3) 0.76645(11) 0.44661(8) 0.0556(5) Uani d 0.9763(18) A -1
H H55 0.5170 0.8104 0.4428 0.067 Uiso calc 0.9763(18) A -1
C C66 0.76479(18) 0.57556(8) 0.49951(6) 0.0392(3) Uani d 0.0237(18) A -2
H H66 0.8693 0.5630 0.4883 0.047 Uiso calc 0.0237(18) A -2
S S61 0.761(4) 0.6994(14) 0.4220(12) 0.0480(4) Uani d 0.0237(18) A -2
C C62 0.683(6) 0.639(4) 0.474(3) 0.0376(4) Uani d 0.0237(18) A -2
C C63 0.531(4) 0.662(3) 0.490(3) 0.04958(15) Uani d 0.0237(18) A -2
H H63 0.4569 0.6327 0.5101 0.059 Uiso calc 0.0237(18) A -2
C C64 0.504(6) 0.740(2) 0.472(2) 0.0556(5) Uani d 0.0237(18) A -2
H H64 0.4302 0.7729 0.4886 0.067 Uiso calc 0.0237(18) A -2
C C65 0.598(7) 0.758(3) 0.426(3) 0.0547(4) Uani d 0.0237(18) A -2
H H65 0.5756 0.7974 0.4005 0.066 Uiso calc 0.0237(18) A -2

loop_
_atom_site_aniso_label
_atom_site_aniso_U_11
_atom_site_aniso_U_22
_atom_site_aniso_U_33
_atom_site_aniso_U_12
_atom_site_aniso_U_13
_atom_site_aniso_U_23
N1 0.0380(6) 0.0322(5) 0.0411(6) -0.0013(5) 0.0031(5) 0.0017(4)
C2 0.0350(6) 0.0295(6) 0.0366(6) -0.0011(5) 0.0004(5) -0.0032(5)
N3 0.0371(6) 0.0324(5) 0.0447(6) 0.0010(5) 0.0040(5) 0.0036(5)
C4 0.0360(7) 0.0372(7) 0.0522(8) -0.0024(6) 0.0060(6) 0.0022(6)
O41 0.0416(6) 0.0473(6) 0.0926(10) 0.0093(5) 0.0222(6) 0.0159(6)
C5 0.0369(7) 0.0334(6) 0.0447(7) -0.0031(5) 0.0016(6) -0.0007(5)
C21 0.0368(6) 0.0304(6) 0.0344(6) -0.0018(5) 0.0030(5) -0.0051(5)
C22 0.0476(8) 0.0380(7) 0.0449(8) 0.0043(6) 0.0074(7) 0.0054(6)
C23 0.0457(8) 0.0516(9) 0.0583(9) 0.0124(7) 0.0085(7) 0.0066(7)
C24 0.0455(8) 0.0541(9) 0.0568(9) 0.0032(7) 0.0169(7) 0.0019(7)
C25 0.0585(10) 0.0527(9) 0.0481(8) 0.0032(8) 0.0181(8) 0.0118(7)
C26 0.0473(8) 0.0451(8) 0.0410(7) 0.0076(6) 0.0052(6) 0.0062(6)
N31 0.0437(6) 0.0310(5) 0.0458(6) 0.0001(5) 0.0011(5) 0.0055(5)
C36 0.0484(8) 0.0369(7) 0.0451(7) 0.0028(6) 0.0057(6) 0.0024(6)
S31 0.0729(3) 0.0491(2) 0.0644(3) 0.0114(2) 0.0236(2) 0.0113(2)
C32 0.0441(7) 0.0348(7) 0.0448(7) 0.0009(6) 0.0016(6) 0.0023(6)
C33 0.0553(9) 0.0413(8) 0.0522(9) 0.0081(7) 0.0063(7) 0.0030(7)
C34 0.0547(9) 0.0364(7) 0.0645(10) 0.0055(7) -0.0056(8) 0.0069(7)
C35 0.0652(11) 0.0453(8) 0.0578(10) -0.0023(8) 0.0001(9) 0.0157(7)
C56 0.0363(7) 0.0354(7) 0.0458(7) -0.0033(5) 0.0037(6) -0.0012(6)
S51 0.0520(2) 0.0488(3) 0.0480(2) 0.01105(18) 0.00475(18) 0.00530(17)
C52 0.0382(8) 0.0343(7) 0.0402(7) -0.0054(6) 0.0000(7) -0.0019(6)
C53 0.0522(11) 0.0368(11) 0.0549(10) -0.0043(8) 0.0021(8) 0.0057(8)
C54 0.0653(11) 0.0440(9) 0.0549(10) -0.0082(8) -0.0003(9) 0.0131(7)
C55 0.0649(11) 0.0448(9) 0.0570(11) 0.0071(8) -0.0069(10) 0.0097(8)
C66 0.0363(7) 0.0354(7) 0.0458(7) -0.0033(5) 0.0037(6) -0.0012(6)
S61 0.0522(11) 0.0368(11) 0.0549(10) -0.0043(8) 0.0021(8) 0.0057(8)
C62 0.0382(8) 0.0343(7) 0.0402(7) -0.0054(6) 0.0000(7) -0.0019(6)
C63 0.0520(2) 0.0488(3) 0.0480(2) 0.01105(18) 0.00475(18) 0.00530(17)
C64 0.0649(11) 0.0448(9) 0.0570(11) 0.0071(8) -0.0069(10) 0.0097(8)
C65 0.0653(11) 0.0440(9) 0.0549(10) -0.0082(8) -0.0003(9) 0.0131(7)

loop_
_atom_type_symbol
_atom_type_description
_atom_type_scat_dispersion_real
_atom_type_scat_dispersion_imag
_atom_type_scat_source
C C 0.0033 0.0016 'International Tables Vol C Tables 4.2.6.8 and 6.1.1.4'
H H 0.0000 0.0000 'International Tables Vol C Tables 4.2.6.8 and 6.1.1.4'
N N 0.0061 0.0033 'International Tables Vol C Tables 4.2.6.8 and 6.1.1.4'
O O 0.0106 0.0060 'International Tables Vol C Tables 4.2.6.8 and 6.1.1.4'
S S 0.1246 0.1234 'International Tables Vol C Tables 4.2.6.8 and 6.1.1.4'

loop_
_geom_angle_atom_site_label_1
_geom_angle_atom_site_label_2
_geom_angle_atom_site_label_3
_geom_angle
C2 N1 C5 107.02(12)
N1 C2 N3 112.35(12)
N1 C2 C21 121.71(12)
N3 C2 C21 125.82(12)
N31 N3 C2 123.24(12)
N31 N3 C4 128.23(12)
C2 N3 C4 108.30(11)
O41 C4 N3 126.90(14)
O41 C4 C5 130.77(14)
N3 C4 C5 102.33(12)
C56 C5 N1 126.42(14)
C56 C5 C4 123.57(14)
N1 C5 C4 109.98(12)
C26 C21 C22 118.68(13)
C26 C21 C2 125.46(13)
C22 C21 C2 115.85(12)
C23 C22 C21 120.66(14)
C23 C22 H22 119.7
C21 C22 H22 119.7
C24 C23 C22 120.26(16)
C24 C23 H23 119.9
C22 C23 H23 119.9
C23 C24 C25 119.74(15)
C23 C24 H24 120.1
C25 C24 H24 120.1
C24 C25 C26 120.74(15)
C24 C25 H25 119.6
C26 C25 H25 119.6
C25 C26 C21 119.91(15)
C25 C26 H26 120.0
C21 C26 H26 120.0
C36 N31 N3 116.94(13)
N31 C36 C32 120.26(14)
N31 C36 H36 119.9
C32 C36 H36 119.9
C35 S31 C32 91.44(8)
C33 C32 C36 126.15(15)
C33 C32 S31 110.81(12)
C36 C32 S31 123.03(11)
C32 C33 C34 112.68(15)
C32 C33 H33 123.7
C34 C33 H33 123.7
C35 C34 C33 112.48(15)
C35 C34 H34 123.8
C33 C34 H34 123.8
C34 C35 S31 112.59(13)
C34 C35 H35 123.7
S31 C35 H35 123.7
C5 C56 C52 127.39(15)
C5 C56 H56 116.3
C52 C56 H56 116.3
C55 S51 C52 91.51(9)
C53 C52 C56 124.03(17)
C53 C52 S51 111.36(14)
C56 C52 S51 124.60(12)
C52 C53 C54 111.86(19)
C52 C53 H53 124.1
C54 C53 H53 124.1
C55 C54 C53 112.64(17)
C55 C54 H54 123.7
C53 C54 H54 123.7
C54 C55 S51 112.59(14)
C54 C55 H55 123.7
S51 C55 H55 123.7
C65 S61 C62 91.6(7)
C63 C62 S61 110.6(9)
C62 C63 C64 110.1(14)
C62 C63 H63 124.9
C64 C63 H63 124.9
C65 C64 C63 111.5(14)
C65 C64 H64 124.2
C63 C64 H64 124.2
C64 C65 S61 111.1(12)
C64 C65 H65 124.5
S61 C65 H65 124.5

loop_
_geom_bond_atom_site_label_1
_geom_bond_atom_site_label_2
_geom_bond_distance
N1 C2 1.3043(17)
N1 C5 1.3836(19)
C2 N3 1.4004(17)
C2 C21 1.4710(19)
N3 N31 1.3872(16)
N3 C4 1.4040(19)
C4 O41 1.2117(18)
C4 C5 1.473(2)
C5 C56 1.347(2)
C21 C26 1.388(2)
C21 C22 1.399(2)
C22 C23 1.377(2)
C22 H22 0.9300
C23 C24 1.373(2)
C23 H23 0.9300
C24 C25 1.378(3)
C24 H24 0.9300
C25 C26 1.386(2)
C25 H25 0.9300
C26 H26 0.9300
N31 C36 1.2872(19)
C36 C32 1.438(2)
C36 H36 0.9300
S31 C35 1.7071(18)
S31 C32 1.7099(16)
C32 C33 1.368(2)
C33 C34 1.409(2)
C33 H33 0.9300
C34 C35 1.332(3)
C34 H34 0.9300
C35 H35 0.9300
C56 C52 1.429(2)
C56 H56 0.9300
S51 C55 1.701(2)
S51 C52 1.7311(18)
C52 C53 1.370(3)
C53 C54 1.428(3)
C53 H53 0.9300
C54 C55 1.353(3)
C54 H54 0.9300
C55 H55 0.9300
S61 C65 1.699(10)
S61 C62 1.732(10)
C62 C63 1.374(10)
C63 C64 1.431(10)
C63 H63 0.9300
C64 C65 1.355(10)
C64 H64 0.9300
C65 H65 0.9300

loop_
_geom_hbond_atom_site_label_D
_geom_hbond_atom_site_label_H
_geom_hbond_atom_site_label_A
_geom_hbond_site_symmetry_A
_geom_hbond_distance_DH
_geom_hbond_distance_HA
_geom_hbond_distance_DA
_geom_hbond_angle_DHA
_geom_hbond_publ_flag
C56 H56 O41 5_766 0.93 2.38 3.2270(19) 151 no
C35 H35 Cg2 3_646 0.93 2.99 3.7477(19) 149 no

loop_
_geom_torsion_atom_site_label_1
_geom_torsion_atom_site_label_2
_geom_torsion_atom_site_label_3
_geom_torsion_atom_site_label_4
_geom_torsion
C5 N1 C2 N3 -0.36(16)
C5 N1 C2 C21 -176.58(12)
N1 C2 N3 N31 174.56(12)
C21 C2 N3 N31 -9.4(2)
N1 C2 N3 C4 -0.32(16)
C21 C2 N3 C4 175.71(13)
N31 N3 C4 O41 6.4(3)
C2 N3 C4 O41 -179.10(17)
N31 N3 C4 C5 -173.76(13)
C2 N3 C4 C5 0.80(15)
C2 N1 C5 C56 178.84(15)
C2 N1 C5 C4 0.88(16)
O41 C4 C5 C56 0.8(3)
N3 C4 C5 C56 -179.06(14)
O41 C4 C5 N1 178.85(18)
N3 C4 C5 N1 -1.03(16)
N1 C2 C21 C26 -166.60(14)
N3 C2 C21 C26 17.7(2)
N1 C2 C21 C22 13.90(19)
N3 C2 C21 C22 -161.79(14)
C26 C21 C22 C23 -0.6(2)
C2 C21 C22 C23 178.89(15)
C21 C22 C23 C24 0.4(3)
C22 C23 C24 C25 0.4(3)
C23 C24 C25 C26 -1.0(3)
C24 C25 C26 C21 0.7(3)
C22 C21 C26 C25 0.1(2)
C2 C21 C26 C25 -179.38(15)
C2 N3 N31 C36 162.33(14)
C4 N3 N31 C36 -23.9(2)
N3 N31 C36 C32 179.49(13)
N31 C36 C32 C33 -179.62(17)
N31 C36 C32 S31 1.9(2)
C35 S31 C32 C33 0.32(14)
C35 S31 C32 C36 178.98(15)
C36 C32 C33 C34 -178.92(16)
S31 C32 C33 C34 -0.3(2)
C32 C33 C34 C35 0.1(2)
C33 C34 C35 S31 0.1(2)
C32 S31 C35 C34 -0.25(16)
N1 C5 C56 C52 0.6(3)
C4 C5 C56 C52 178.29(16)
C5 C56 C52 C53 -171.51(19)
C5 C56 C52 S51 7.5(3)
C55 S51 C52 C53 -1.11(18)
C55 S51 C52 C56 179.79(17)
C56 C52 C53 C54 179.28(18)
S51 C52 C53 C54 0.2(2)
C52 C53 C54 C55 1.2(3)
C53 C54 C55 S51 -2.1(2)
C52 S51 C55 C54 1.82(17)
C65 S61 C62 C63 4(7)
S61 C62 C63 C64 -16(8)
C62 C63 C64 C65 24(7)
C63 C64 C65 S61 -22(7)
C62 S61 C65 C64 10(7)

_cod_database_fobs_code 2020071
